data_7053175
loop_
_publ_author_name
'Mouchaham, Georges'
'Roques, Nans'
'Duhayon, Carine'
'Imaz, Inhar'
'Sutter, Jean-Pascal'

_publ_section_title
;
 Extended H-bond networks based on guanidinium H-donors and
 [Zr(A)4]4&#x2212; H-acceptor units: modulation of the assemblage and
 guest accessible volume by chemical design (A = oxalate,
 dihydrobenzoquinonate, chloranilate)
;
_journal_issue 11
_journal_name_full 'New Journal of Chemistry'
_journal_page_first 3476
_journal_paper_doi 10.1039/c3nj00520h
_journal_volume 37
_journal_year 2013
_chemical_formula_moiety 'C8 O16 Zr, 4(C3 H10 N3, 0.5(H2 O)'
_chemical_formula_sum 'C20 H41 N12 O16.5 Zr'
_chemical_formula_weight 804.84
_space_group_IT_number 2
_symmetry_cell_setting triclinic
_symmetry_space_group_name_Hall '-P 1'
_symmetry_space_group_name_H-M 'P -1'
_atom_sites_solution_hydrogens difmap
_atom_sites_solution_primary direct
_cell_angle_alpha 84.1990(13)
_cell_angle_beta 75.9687(18)
_cell_angle_gamma 60.221(2)
_cell_formula_units_Z 2
_cell_length_a 10.6469(3)
_cell_length_b 10.67004(17)
_cell_length_c 17.8637(3)
_cell_measurement_reflns_used 36030
_cell_measurement_temperature 100
_cell_measurement_theta_max 32
_cell_measurement_theta_min 3
_cell_volume 1708.38(7)
_computing_cell_refinement 'CrysAlis, (Oxford Diffraction, 2002)'
_computing_data_collection 'Gemini, (Oxford Diffraction, 2006)'
_computing_data_reduction 'CrysAlis, (Oxford Diffraction, 2002)'
_computing_molecular_graphics 'CAMERON (Watkin et al., 1996)'
_computing_publication_material 'CRYSTALS (Betteridge et al., 2003)'
_computing_structure_refinement 'CRYSTALS (Betteridge et al., 2003)'
_computing_structure_solution 'SIR92 (Altomare et al., 1994)'
_diffrn_ambient_temperature 100
_diffrn_measured_fraction_theta_full 0.997
_diffrn_measured_fraction_theta_max 0.945
_diffrn_measurement_device Area
_diffrn_measurement_device_type 'Oxford Diffraction Gemini'
_diffrn_measurement_method '\f & \w scans'
_diffrn_radiation_monochromator graphite
_diffrn_radiation_type 'Mo K\a'
_diffrn_radiation_wavelength 0.71073
_diffrn_reflns_av_R_equivalents 0.046
_diffrn_reflns_limit_h_max 15
_diffrn_reflns_limit_h_min -15
_diffrn_reflns_limit_k_max 15
_diffrn_reflns_limit_k_min -15
_diffrn_reflns_limit_l_max 26
_diffrn_reflns_limit_l_min -26
_diffrn_reflns_number 100497
_diffrn_reflns_theta_full 28.810
_diffrn_reflns_theta_max 32.371
_diffrn_reflns_theta_min 2.876
_diffrn_standards_number 0
_exptl_absorpt_coefficient_mu 0.409
_exptl_absorpt_correction_T_max 0.92
_exptl_absorpt_correction_T_min 0.78
_exptl_absorpt_correction_type multi-scan
_exptl_absorpt_process_details 'CrysAlis, (Oxford Diffraction, 2002)'
_exptl_crystal_colour colorless
_exptl_crystal_density_diffrn 1.563
_exptl_crystal_density_method 'not measured'
_exptl_crystal_description block
_exptl_crystal_F_000 832
_exptl_crystal_size_max 0.250
_exptl_crystal_size_mid 0.200
_exptl_crystal_size_min 0.200
_refine_diff_density_max 6.94
_refine_diff_density_min -2.34
_refine_ls_extinction_method None
_refine_ls_goodness_of_fit_ref 0.9494
_refine_ls_hydrogen_treatment constr
_refine_ls_matrix_type full
_refine_ls_number_parameters 434
_refine_ls_number_reflns 10551
_refine_ls_number_restraints 0
_refine_ls_R_factor_all 0.1183
_refine_ls_R_factor_gt 0.1146
_refine_ls_shift/su_max 0.0020139
_refine_ls_shift/su_mean 0.0000260
_refine_ls_structure_factor_coef F
_refine_ls_weighting_details
;
 Method, part 1, Chebychev polynomial, (Watkin, 1994, Prince, 1982) 
 [weight] = 1.0/[A~0~*T~0~(x)+A~1~*T~1~(x) ... +A~n-1~]*T~n-1~(x)] 
 where A~i~ are the Chebychev coefficients listed below and x= Fcalc/Fmax 
 Method = Robust Weighting (Prince, 1982) 
 W = [weight] * [1-(deltaF/6*sigmaF)^2^]^2^ 
 A~i~ are: 
 27.5 10.5 14.9 11.6 
;
_refine_ls_weighting_scheme calc
_refine_ls_wR_factor_all 0.1190
_refine_ls_wR_factor_gt 0.1164
_refine_ls_wR_factor_ref 0.1159
_reflns_limit_h_max 15
_reflns_limit_h_min -15
_reflns_limit_k_max 15
_reflns_limit_k_min -15
_reflns_limit_l_max 26
_reflns_limit_l_min 0
_reflns_number_gt 10799
_reflns_number_total 11535
_reflns_threshold_expression I>2.0\s(I)
_oxford_refine_ls_r_factor_ref 0.1134
_oxford_refine_ls_scale 5.185(15)
_oxford_reflns_number_all 11511
_oxford_reflns_threshold_expression_ref I>0.0\s(I)
_cod_data_source_file c3nj00520h.txt
_cod_data_source_block 1_cpd3
_cod_original_sg_symbol_H-M 'P -1 '
_cod_original_formula_sum 'C20 H41 N12 O16.50 Zr1'
_cod_database_code 7053175

loop_
_symmetry_equiv_pos_as_xyz
x,y,z
-x,-y,-z

loop_
_atom_site_label
_atom_site_type_symbol
_atom_site_fract_x
_atom_site_fract_y
_atom_site_fract_z
_atom_site_U_iso_or_equiv
_atom_site_occupancy
_atom_site_adp_type
_atom_site_refinement_flags_posn
N1 N 0.7070(4) 0.0080(4) -0.0769(2) 0.0210 1.0000 Uani .
N2 N 0.5088(5) 0.2277(5) -0.0939(3) 0.0360 1.0000 Uani .
N3 N 0.7208(4) 0.2164(4) -0.0726(2) 0.0240 1.0000 Uani .
N4 N 1.0849(4) 0.4999(4) 0.0688(2) 0.0220 1.0000 Uani .
N5 N 0.8838(4) 0.7263(4) 0.0668(2) 0.0229 1.0000 Uani .
N6 N 0.9266(6) 0.6136(5) 0.1811(2) 0.0135 0.4666 Uani .
N7 N 0.8920(6) 0.5941(5) 0.1824(2) 0.0172 0.5334 Uani .
N8 N 0.8802(4) 0.6855(4) 0.4195(2) 0.0222 1.0000 Uani .
N9 N 0.8787(4) 0.4708(4) 0.4297(2) 0.0204 1.0000 Uani .
N10 N 0.6556(4) 0.6852(4) 0.4420(3) 0.0243 1.0000 Uani .
N12 N 0.1705(5) 0.0446(4) 0.4259(2) 0.0232 1.0000 Uani .
N13 N 0.1617(5) -0.1652(4) 0.4216(2) 0.0251 1.0000 Uani .
N14 N 0.1253(6) -0.0140(5) 0.3150(2) 0.0131 0.6683 Uani .
N15 N 0.1795(6) -0.0370(5) 0.3117(2) 0.0103 0.3317 Uani .
C1 C 0.7503(4) 0.2266(4) 0.3761(2) 0.0149 1.0000 Uani .
C2 C 0.7623(4) 0.0766(4) 0.3690(2) 0.0154 1.0000 Uani .
C3 C 0.3066(4) 0.3146(4) 0.3525(2) 0.0169 1.0000 Uani .
C4 C 0.2983(4) 0.4648(4) 0.3404(2) 0.0163 1.0000 Uani .
C5 C 0.4211(4) 0.2268(4) 0.1436(2) 0.0183 1.0000 Uani .
C6 C 0.5638(5) 0.0783(4) 0.1381(2) 0.0184 1.0000 Uani .
C7 C 0.7364(4) 0.4014(4) 0.1244(2) 0.0170 1.0000 Uani .
C8 C 0.8715(4) 0.2523(4) 0.1324(2) 0.0153 1.0000 Uani .
C9 C 0.6455(5) 0.1515(5) -0.0803(3) 0.0208 1.0000 Uani .
C10 C 0.8563(5) 0.1317(4) -0.0403(4) 0.0207 0.5000 Uani .
C11 C 0.6693(5) 0.3697(4) -0.0937(4) 0.0325 0.5000 Uani .
C120 C 0.8777(5) 0.1329(4) -0.0645(4) 0.0160 0.5000 Uani .
C130 C 0.6340(5) 0.3705(4) -0.0572(4) 0.0318 0.5000 Uani .
C14 C 0.9597(5) 0.6097(5) 0.1063(2) 0.0192 1.0000 Uani .
C15 C 1.0041(10) 0.4808(6) 0.2220(3) 0.0233 0.4666 Uani .
C16 C 0.8016(11) 0.7382(8) 0.2279(4) 0.0373 0.4666 Uani .
C17 C 0.9584(10) 0.4673(6) 0.2263(3) 0.0287 0.5334 Uani .
C18 C 0.7551(11) 0.7156(8) 0.2222(4) 0.0405 0.5334 Uani .
C19 C 0.8042(4) 0.6142(4) 0.4308(2) 0.0171 1.0000 Uani .
C20 C 0.5749(4) 0.8423(4) 0.4617(4) 0.0248 0.5000 Uani .
C21 C 0.5753(4) 0.6006(4) 0.4749(4) 0.0237 0.5000 Uani .
C22 C 0.5733(4) 0.8482(4) 0.4273(4) 0.0278 0.5000 Uani .
C23 C 0.5703(4) 0.6076(4) 0.4466(4) 0.0178 0.5000 Uani .
C24 C 0.1577(5) -0.0472(4) 0.3868(2) 0.0194 1.0000 Uani .
C25 C 0.1313(9) 0.1097(7) 0.2763(3) 0.0233 0.6683 Uani .
C26 C 0.1146(9) -0.1151(6) 0.2715(3) 0.0218 0.6683 Uani .
C27 C 0.1988(9) 0.0801(7) 0.2720(3) 0.0213 0.3317 Uani .
C28 C 0.1750(9) -0.1403(6) 0.2667(3) 0.0161 0.3317 Uani .
O1 O 0.6843(3) 0.3172(3) 0.32761(18) 0.0182 1.0000 Uani .
O2 O 0.7238(3) 0.0619(3) 0.30969(17) 0.0164 1.0000 Uani .
O3 O 0.7999(4) 0.2488(3) 0.42562(18) 0.0221 1.0000 Uani .
O4 O 0.8050(4) -0.0151(3) 0.41842(19) 0.0230 1.0000 Uani .
O5 O 0.4363(3) 0.2095(3) 0.32626(19) 0.0216 1.0000 Uani .
O6 O 0.4174(3) 0.4594(3) 0.30045(18) 0.0193 1.0000 Uani .
O7 O 0.1956(4) 0.3058(4) 0.3846(2) 0.0245 1.0000 Uani .
O8 O 0.1843(4) 0.5747(3) 0.3699(2) 0.0246 1.0000 Uani .
O9 O 0.4216(4) 0.3217(3) 0.1809(2) 0.0223 1.0000 Uani .
O10 O 0.6568(3) 0.0760(3) 0.17318(19) 0.0211 1.0000 Uani .
O11 O 0.3223(4) 0.2401(4) 0.1132(2) 0.0261 1.0000 Uani .
O12 O 0.5820(4) -0.0243(3) 0.1025(2) 0.0242 1.0000 Uani .
O13 O 0.6155(3) 0.4208(3) 0.17087(19) 0.0203 1.0000 Uani .
O14 O 0.8380(3) 0.1750(3) 0.18318(18) 0.0192 1.0000 Uani .
O15 O 0.7475(4) 0.4896(4) 0.0772(2) 0.0309 1.0000 Uani .
O16 O 0.9952(3) 0.2207(3) 0.09130(19) 0.0218 1.0000 Uani .
Zr1 Zr 0.60068(4) 0.25437(4) 0.24565(2) 0.0123 1.0000 Uani .
H131 H 0.1820 -0.1883 0.4659 0.0424 0.6683 Uiso R
H132 H 0.1442 -0.2196 0.3998 0.0424 0.6683 Uiso R
H133 H 0.1473 -0.1726 0.4704 0.0424 0.3317 Uiso R
H134 H 0.1789 -0.2353 0.3954 0.0424 0.3317 Uiso R
H121 H 0.1563 0.0368 0.4747 0.0398 0.3317 Uiso R
H122 H 0.1901 0.1108 0.4026 0.0398 0.3317 Uiso R
H123 H 0.1912 0.0192 0.4701 0.0398 0.6683 Uiso R
H124 H 0.1552 0.1283 0.4072 0.0398 0.6683 Uiso R
H91 H 0.9717 0.4249 0.4296 0.0354 0.5000 Uiso R
H92 H 0.8330 0.4240 0.4286 0.0354 0.5000 Uiso R
H93 H 0.9736 0.4260 0.4146 0.0354 0.5000 Uiso R
H94 H 0.8311 0.4229 0.4436 0.0354 0.5000 Uiso R
H81 H 0.9730 0.6400 0.4197 0.0393 0.5000 Uiso R
H82 H 0.8359 0.7776 0.4129 0.0393 0.5000 Uiso R
H83 H 0.8340 0.7764 0.4285 0.0393 0.5000 Uiso R
H84 H 0.9750 0.6412 0.4041 0.0393 0.5000 Uiso R
H21 H 0.4612 0.3205 -0.0930 0.0529 1.0000 Uiso R
H22 H 0.4668 0.1807 -0.1009 0.0529 1.0000 Uiso R
H11 H 0.7970 -0.0414 -0.0715 0.0340 1.0000 Uiso R
H12 H 0.6614 -0.0353 -0.0839 0.0340 1.0000 Uiso R
H51 H 0.8155 0.8049 0.0895 0.0446 0.4666 Uiso R
H52 H 0.9028 0.7220 0.0179 0.0446 0.4666 Uiso R
H41 H 1.1468 0.4344 0.0938 0.0378 0.4666 Uiso R
H42 H 1.1039 0.4963 0.0199 0.0378 0.4666 Uiso R
H53 H 0.9223 0.7363 0.0200 0.0446 0.5334 Uiso R
H54 H 0.7961 0.7906 0.0875 0.0446 0.5334 Uiso R
H43 H 1.1216 0.5117 0.0220 0.0378 0.5334 Uiso R
H44 H 1.1291 0.4190 0.0918 0.0378 0.5334 Uiso R
H181 H 0.7458 0.6762 0.2735 0.0874 0.5334 Uiso .
H182 H 0.7751 0.7913 0.2257 0.0874 0.5334 Uiso .
H183 H 0.6910 0.7312 0.2002 0.0874 0.5334 Uiso .
H161 H 0.8196 0.7088 0.2804 0.0836 0.4666 Uiso .
H162 H 0.8141 0.8187 0.2167 0.0836 0.4666 Uiso .
H163 H 0.7258 0.7401 0.2232 0.0836 0.4666 Uiso .
H171 H 1.0658 0.3993 0.1993 0.0736 0.5334 Uiso .
H172 H 0.9977 0.4931 0.2693 0.0736 0.5334 Uiso .
H173 H 0.9144 0.4285 0.2470 0.0736 0.5334 Uiso .
H151 H 1.1026 0.4118 0.1910 0.0529 0.4666 Uiso .
H152 H 1.0589 0.5023 0.2598 0.0529 0.4666 Uiso .
H153 H 0.9595 0.4455 0.2494 0.0529 0.4666 Uiso .
H201 H 0.4756 0.8746 0.4773 0.0399 0.5000 Uiso .
H202 H 0.6080 0.8735 0.4944 0.0399 0.5000 Uiso .
H203 H 0.5922 0.8869 0.4126 0.0399 0.5000 Uiso .
H221 H 0.4758 0.8821 0.4263 0.0435 0.5000 Uiso .
H222 H 0.5798 0.8889 0.4671 0.0435 0.5000 Uiso .
H223 H 0.6170 0.8821 0.3807 0.0435 0.5000 Uiso .
H211 H 0.6416 0.5051 0.4669 0.0386 0.5000 Uiso .
H212 H 0.5244 0.6206 0.5238 0.0386 0.5000 Uiso .
H213 H 0.5103 0.6341 0.4416 0.0386 0.5000 Uiso .
H231 H 0.6354 0.5115 0.4466 0.0315 0.5000 Uiso .
H232 H 0.5037 0.6388 0.4915 0.0315 0.5000 Uiso .
H233 H 0.5212 0.6315 0.4063 0.0315 0.5000 Uiso .
H261 H 0.0946 -0.0752 0.2259 0.0523 0.6683 Uiso .
H262 H 0.2073 -0.2035 0.2632 0.0523 0.6683 Uiso .
H263 H 0.0433 -0.1392 0.2999 0.0523 0.6683 Uiso .
H281 H 0.1954 -0.1198 0.2159 0.0468 0.3317 Uiso .
H282 H 0.2499 -0.2372 0.2755 0.0468 0.3317 Uiso .
H283 H 0.0849 -0.1381 0.2822 0.0468 0.3317 Uiso .
H271 H 0.1945 0.1398 0.3085 0.0381 0.3317 Uiso .
H272 H 0.2779 0.0556 0.2351 0.0381 0.3317 Uiso .
H273 H 0.1099 0.1423 0.2522 0.0381 0.3317 Uiso .
H251 H 0.1327 0.1672 0.3117 0.0400 0.6683 Uiso .
H252 H 0.2031 0.0917 0.2354 0.0400 0.6683 Uiso .
H253 H 0.0356 0.1715 0.2623 0.0400 0.6683 Uiso .
O17 O 0.4780(17) 0.7023(13) 0.2839(7) 0.0612 0.5000 Uani .
H101 H 0.8719 0.0384 -0.0305 0.0248 0.5000 Uiso .
H102 H 0.9379 0.1284 -0.0756 0.0248 0.5000 Uiso .
H103 H 0.8429 0.1759 0.0055 0.0248 0.5000 Uiso .
H1201 H 0.9114 0.1965 -0.0598 0.0191 0.5000 Uiso .
H1202 H 0.9362 0.0733 -0.1078 0.0191 0.5000 Uiso .
H1203 H 0.8831 0.0769 -0.0207 0.0191 0.5000 Uiso .
H1301 H 0.6959 0.4060 -0.0527 0.0381 0.5000 Uiso .
H1302 H 0.5870 0.4157 -0.0975 0.0381 0.5000 Uiso .
H1303 H 0.5628 0.3890 -0.0113 0.0381 0.5000 Uiso .
H111 H 0.7343 0.3977 -0.0847 0.0389 0.5000 Uiso .
H112 H 0.6659 0.3802 -0.1455 0.0389 0.5000 Uiso .
H113 H 0.5748 0.4275 -0.0637 0.0389 0.5000 Uiso .

loop_
_atom_site_aniso_label
_atom_site_aniso_U_11
_atom_site_aniso_U_22
_atom_site_aniso_U_33
_atom_site_aniso_U_23
_atom_site_aniso_U_13
_atom_site_aniso_U_12
N1 0.0158(14) 0.0146(14) 0.0308(18) 0.0015(12) -0.0075(12) -0.0053(12)
N2 0.0140(16) 0.0167(17) 0.077(3) -0.0016(18) -0.0220(19) -0.0011(13)
N3 0.0197(16) 0.0189(16) 0.037(2) 0.0001(14) -0.0143(14) -0.0081(13)
N4 0.0195(15) 0.0186(16) 0.0221(16) 0.0023(12) -0.0059(12) -0.0048(13)
N5 0.0205(16) 0.0175(15) 0.0214(16) 0.0036(12) -0.0063(12) -0.0022(13)
N6 0.017(3) 0.0098(19) 0.0122(16) 0.0028(13) -0.0033(16) -0.0057(17)
N7 0.021(3) 0.0135(19) 0.0159(16) 0.0028(13) -0.0041(16) -0.0075(17)
N8 0.0167(15) 0.0151(15) 0.037(2) -0.0009(13) -0.0040(13) -0.0101(13)
N9 0.0179(15) 0.0119(14) 0.0315(18) 0.0001(12) -0.0043(12) -0.0078(12)
N10 0.0169(15) 0.0172(15) 0.040(2) -0.0045(14) 0.0004(13) -0.0113(13)
N12 0.034(2) 0.0175(15) 0.0206(16) 0.0040(12) -0.0080(14) -0.0141(15)
N13 0.039(2) 0.0178(16) 0.0214(16) 0.0055(12) -0.0105(14) -0.0148(16)
N14 0.010(2) 0.0113(17) 0.0162(15) 0.0015(12) -0.0051(17) -0.0027(18)
N15 0.007(2) 0.0085(17) 0.0134(15) 0.0015(12) -0.0045(17) -0.0013(18)
C1 0.0153(14) 0.0094(14) 0.0196(16) 0.0005(11) -0.0031(12) -0.0061(12)
C2 0.0118(14) 0.0130(14) 0.0219(16) 0.0018(12) -0.0049(12) -0.0062(12)
C3 0.0162(15) 0.0098(14) 0.0209(16) 0.0020(12) -0.0039(12) -0.0040(12)
C4 0.0137(15) 0.0128(15) 0.0206(16) 0.0010(12) -0.0038(12) -0.0053(12)
C5 0.0181(16) 0.0087(14) 0.0219(17) 0.0017(12) -0.0056(13) -0.0017(12)
C6 0.0189(16) 0.0161(16) 0.0176(16) 0.0008(12) -0.0049(12) -0.0063(13)
C7 0.0120(14) 0.0112(14) 0.0259(18) 0.0042(12) -0.0045(12) -0.0049(12)
C8 0.0167(15) 0.0097(14) 0.0227(16) 0.0013(11) -0.0064(12) -0.0081(12)
C9 0.0155(16) 0.0180(17) 0.0266(19) -0.0005(14) -0.0070(13) -0.0053(14)
C10 0.022(2) 0.0188(16) 0.025(3) 0.0069(18) -0.015(2) -0.0095(15)
C11 0.033(2) 0.0306(16) 0.037(3) 0.0071(18) -0.017(2) -0.0153(15)
C120 0.017(2) 0.0141(16) 0.021(3) 0.0068(18) -0.014(2) -0.0072(15)
C130 0.033(2) 0.0299(16) 0.036(3) 0.0071(18) -0.017(2) -0.0150(15)
C14 0.0190(17) 0.0189(17) 0.0196(16) 0.0007(13) -0.0069(13) -0.0081(14)
C15 0.025(4) 0.014(2) 0.017(2) 0.0061(17) -0.004(3) -0.001(2)
C16 0.043(6) 0.022(3) 0.016(2) -0.002(2) -0.002(3) 0.006(3)
C17 0.031(4) 0.020(2) 0.022(2) 0.0063(17) -0.005(3) -0.004(2)
C18 0.046(6) 0.025(3) 0.019(2) -0.001(2) -0.003(3) 0.004(3)
C19 0.0153(15) 0.0134(15) 0.0224(17) -0.0011(12) -0.0015(12) -0.0079(13)
C20 0.0175(14) 0.0174(15) 0.040(4) -0.007(2) 0.0008(19) -0.0109(12)
C21 0.0163(14) 0.0163(15) 0.039(4) -0.007(2) 0.0011(19) -0.0103(12)
C22 0.0204(14) 0.0204(15) 0.043(4) -0.007(2) 0.0002(19) -0.0123(12)
C23 0.0105(14) 0.0104(15) 0.033(4) -0.008(2) 0.0024(19) -0.0074(12)
C24 0.0215(17) 0.0155(16) 0.0177(16) 0.0019(12) -0.0038(13) -0.0069(14)
C25 0.034(4) 0.023(3) 0.016(2) 0.0082(18) -0.009(3) -0.017(3)
C26 0.026(4) 0.019(3) 0.020(2) -0.0015(17) -0.005(2) -0.011(3)
C27 0.032(4) 0.021(3) 0.014(2) 0.0081(18) -0.008(3) -0.016(3)
C28 0.021(4) 0.014(3) 0.015(2) -0.0016(17) -0.004(2) -0.009(3)
O1 0.0212(13) 0.0103(11) 0.0262(14) 0.0033(9) -0.0113(10) -0.0078(10)
O2 0.0174(12) 0.0115(11) 0.0231(13) 0.0016(9) -0.0080(10) -0.0078(10)
O3 0.0281(15) 0.0170(13) 0.0246(14) 0.0029(10) -0.0126(12) -0.0111(12)
O4 0.0307(16) 0.0171(13) 0.0247(14) 0.0055(11) -0.0143(12) -0.0115(12)
O5 0.0156(13) 0.0092(11) 0.0320(15) 0.0029(10) -0.0005(11) -0.0026(10)
O6 0.0153(12) 0.0151(12) 0.0264(14) -0.0015(10) -0.0010(10) -0.0079(10)
O7 0.0189(14) 0.0178(13) 0.0317(16) 0.0014(11) 0.0016(11) -0.0085(11)
O8 0.0158(13) 0.0131(13) 0.0366(17) -0.0036(11) 0.0017(11) -0.0036(11)
O9 0.0241(14) 0.0091(11) 0.0328(16) -0.0007(10) -0.0131(12) -0.0042(11)
O10 0.0159(12) 0.0143(12) 0.0300(15) -0.0040(10) -0.0090(11) -0.0027(10)
O11 0.0231(15) 0.0201(14) 0.0382(18) 0.0004(12) -0.0159(13) -0.0087(12)
O12 0.0247(15) 0.0154(13) 0.0322(16) -0.0035(11) -0.0109(12) -0.0069(12)
O13 0.0112(11) 0.0131(12) 0.0310(15) 0.0070(10) -0.0031(10) -0.0035(10)
O14 0.0142(12) 0.0109(11) 0.0282(14) 0.0062(10) -0.0038(10) -0.0043(10)
O15 0.0206(15) 0.0178(14) 0.0413(19) 0.0113(13) 0.0026(13) -0.0057(12)
O16 0.0152(12) 0.0169(13) 0.0269(15) 0.0028(10) -0.0011(10) -0.0052(10)
Zr1 0.00957(15) 0.00639(15) 0.01987(17) 0.00159(10) -0.00473(10) -0.00280(11)
O17 0.087(9) 0.045(6) 0.062(7) -0.003(5) -0.011(6) -0.042(6)

loop_
_atom_type_symbol
_atom_type_scat_dispersion_real
_atom_type_scat_dispersion_imag
_atom_type_scat_Cromer_Mann_a1
_atom_type_scat_Cromer_Mann_b1
_atom_type_scat_Cromer_Mann_a2
_atom_type_scat_Cromer_Mann_b2
_atom_type_scat_Cromer_Mann_a3
_atom_type_scat_Cromer_Mann_b3
_atom_type_scat_Cromer_Mann_a4
_atom_type_scat_Cromer_Mann_b4
_atom_type_scat_Cromer_Mann_c
_atom_type_scat_source
C 0.0033 0.0016 2.3100 20.8439 1.0200 10.2075 1.5886 0.5687 0.8650 51.6512 0.2156 'International Tables Vol C 4.2.6.8 and 6.1.1.4'
H 0.0000 0.0000 0.4930 10.5109 0.3229 26.1257 0.1402 3.1424 0.0408 57.7998 0.0030 'International Tables Vol C 4.2.6.8 and 6.1.1.4'
O 0.0106 0.0060 3.0485 13.2771 2.2868 5.7011 1.5463 0.3239 0.8670 32.9089 0.2508 'International Tables Vol C 4.2.6.8 and 6.1.1.4'
N 0.0061 0.0033 12.2126 0.0057 3.1322 9.8933 2.0125 28.9975 1.1663 0.5826 -11.5290 'International Tables Vol C 4.2.6.8 and 6.1.1.4'
Zr -2.9673 0.5597 17.8765 1.2762 10.9480 11.9160 5.4173 0.1176 3.6572 87.6627 2.0693 'International Tables Vol C 4.2.6.8 and 6.1.1.4'
Cl 0.1484 0.1585 11.4604 0.0104 7.1964 1.1662 6.2556 18.5194 1.6455 47.7784 -9.5574 'International Tables Vol C 4.2.6.8 and 6.1.1.4'

loop_
_geom_angle_atom_site_label_1
_geom_angle_atom_site_label_2
_geom_angle_atom_site_label_3
_geom_angle
_geom_angle_publ_flag
C9 N1 H11 118.7 no
C9 N1 H12 121.2 no
H11 N1 H12 119.8 no
C9 N2 H21 122.6 no
C9 N2 H22 117.5 no
H21 N2 H22 119.8 no
C9 N3 C10 118.1(4) yes
C9 N3 C11 120.7(4) yes
C10 N3 C11 121.2(4) yes
C9 N3 C120 121.8(4) yes
C11 N3 C120 115.2(4) yes
C9 N3 C130 115.8(4) yes
C10 N3 C130 118.5(4) yes
C120 N3 C130 121.3(4) yes
C14 N4 H41 120.5 no
C14 N4 H42 119.0 no
H41 N4 H42 120.4 no
C14 N4 H43 118.5 no
H41 N4 H43 116.1 no
C14 N4 H44 120.4 no
H42 N4 H44 116.7 no
H43 N4 H44 121.1 no
C14 N5 H51 121.6 no
C14 N5 H52 120.0 no
H51 N5 H52 118.4 no
C14 N5 H53 120.4 no
H51 N5 H53 113.9 no
C14 N5 H54 120.4 no
H52 N5 H54 114.5 no
H53 N5 H54 119.1 no
C14 N6 C15 118.6(4) yes
C14 N6 C16 123.8(4) yes
C15 N6 C16 117.1(4) yes
C14 N7 C17 123.1(4) yes
C14 N7 C18 119.8(4) yes
C17 N7 C18 116.9(5) yes
C19 N8 H81 119.9 no
C19 N8 H82 120.2 no
H81 N8 H82 119.9 no
C19 N8 H83 119.5 no
H81 N8 H83 116.9 no
C19 N8 H84 121.0 no
H82 N8 H84 115.9 no
H83 N8 H84 119.5 no
C19 N9 H91 120.9 no
C19 N9 H92 119.2 no
H91 N9 H92 120.0 no
C19 N9 H93 119.9 no
H92 N9 H93 117.6 no
C19 N9 H94 119.8 no
H91 N9 H94 116.5 no
H93 N9 H94 120.3 no
C19 N10 C20 118.1(3) yes
C19 N10 C21 117.3(4) yes
C20 N10 C21 117.0(4) yes
C19 N10 C22 119.8(3) yes
C21 N10 C22 122.8(4) yes
C19 N10 C23 121.7(3) yes
C20 N10 C23 119.6(4) yes
C22 N10 C23 116.3(4) yes
C24 N12 H121 116.7 no
C24 N12 H122 121.6 no
H121 N12 H122 121.7 no
C24 N12 H123 117.6 no
H122 N12 H123 117.1 no
C24 N12 H124 120.7 no
H121 N12 H124 117.5 no
H123 N12 H124 121.7 no
C24 N13 H131 121.6 no
C24 N13 H132 120.4 no
H131 N13 H132 118.1 no
C24 N13 H133 121.8 no
H132 N13 H133 113.5 no
C24 N13 H134 120.3 no
H131 N13 H134 113.7 no
H133 N13 H134 117.9 no
C24 N14 C25 118.8(4) yes
C24 N14 C26 121.1(4) yes
C25 N14 C26 119.0(4) yes
C24 N15 C27 121.9(4) yes
C24 N15 C28 119.2(4) yes
C27 N15 C28 118.7(4) yes
C2 C1 O1 113.2(3) yes
C2 C1 O3 120.2(3) yes
O1 C1 O3 126.6(3) yes
C1 C2 O2 113.9(3) yes
C1 C2 O4 120.4(3) yes
O2 C2 O4 125.8(4) yes
C4 C3 O5 113.1(3) yes
C4 C3 O7 120.3(3) yes
O5 C3 O7 126.6(4) yes
C3 C4 O6 113.7(3) yes
C3 C4 O8 120.2(3) yes
O6 C4 O8 126.1(4) yes
C6 C5 O9 113.1(4) yes
C6 C5 O11 118.9(4) yes
O9 C5 O11 128.0(4) yes
C5 C6 O10 113.5(3) yes
C5 C6 O12 121.2(4) yes
O10 C6 O12 125.3(4) yes
C8 C7 O13 113.3(3) yes
C8 C7 O15 122.0(4) yes
O13 C7 O15 124.8(4) yes
C7 C8 O14 112.9(3) yes
C7 C8 O16 119.6(3) yes
O14 C8 O16 127.4(4) yes
N2 C9 N1 118.7(4) yes
N2 C9 N3 121.0(4) yes
N1 C9 N3 120.3(4) yes
N3 C10 H101 109.4 no
N3 C10 H102 109.5 no
H101 C10 H102 109.6 no
N3 C10 H103 109.4 no
H101 C10 H103 109.4 no
H102 C10 H103 109.5 no
N3 C11 H111 109.5 no
N3 C11 H112 109.5 no
H111 C11 H112 109.6 no
N3 C11 H113 109.4 no
H111 C11 H113 109.4 no
H112 C11 H113 109.4 no
N3 C120 H1201 109.4 no
N3 C120 H1202 109.5 no
H1201 C120 H1202 109.6 no
N3 C120 H1203 109.4 no
H1201 C120 H1203 109.4 no
H1202 C120 H1203 109.5 no
N3 C130 H1301 109.5 no
N3 C130 H1302 109.5 no
H1301 C130 H1302 109.6 no
N3 C130 H1303 109.4 no
H1301 C130 H1303 109.4 no
H1302 C130 H1303 109.4 no
N7 C14 N5 119.2(4) yes
N7 C14 N4 120.7(4) yes
N5 C14 N4 119.0(4) yes
N5 C14 N6 120.3(4) yes
N4 C14 N6 119.6(4) yes
N6 C15 H151 112.9 no
N6 C15 H152 107.8 no
H151 C15 H152 89.7 no
N6 C15 H153 120.7 no
H151 C15 H153 115.5 no
H152 C15 H153 104.6 no
N6 C16 H161 101.1 no
N6 C16 H162 109.4 no
H161 C16 H162 106.4 no
N6 C16 H163 106.4 no
H161 C16 H163 111.3 no
H162 C16 H163 120.6 no
N7 C17 H171 111.3 no
N7 C17 H172 107.8 no
H171 C17 H172 89.6 no
N7 C17 H173 121.4 no
H171 C17 H173 114.5 no
H172 C17 H173 107.2 no
N7 C18 H181 99.8 no
N7 C18 H182 107.5 no
H181 C18 H182 107.2 no
N7 C18 H183 107.5 no
H181 C18 H183 115.5 no
H182 C18 H183 117.6 no
N10 C19 N8 121.0(4) yes
N10 C19 N9 120.4(4) yes
N8 C19 N9 118.6(4) yes
N10 C20 H201 110.1 no
N10 C20 H202 117.7 no
H201 C20 H202 111.6 no
N10 C20 H203 103.9 no
H201 C20 H203 107.9 no
H202 C20 H203 104.7 no
N10 C21 H211 108.3 no
N10 C21 H212 116.9 no
H211 C21 H212 111.7 no
N10 C21 H213 97.2 no
H211 C21 H213 111.8 no
H212 C21 H213 110.2 no
N10 C22 H221 112.7 no
N10 C22 H222 104.0 no
H221 C22 H222 110.6 no
N10 C22 H223 116.7 no
H221 C22 H223 107.2 no
H222 C22 H223 105.3 no
N10 C23 H231 107.3 no
N10 C23 H232 104.0 no
H231 C23 H232 112.1 no
N10 C23 H233 111.8 no
H231 C23 H233 111.9 no
H232 C23 H233 109.5 no
N14 C24 N12 120.9(4) yes
N14 C24 N13 119.9(4) yes
N12 C24 N13 118.9(4) yes
N12 C24 N15 117.6(4) yes
N13 C24 N15 121.3(4) yes
N14 C25 H251 109.6 no
N14 C25 H252 116.8 no
H251 C25 H252 110.1 no
N14 C25 H253 107.2 no
H251 C25 H253 103.0 no
H252 C25 H253 109.3 no
N14 C26 H261 108.1 no
N14 C26 H262 108.9 no
H261 C26 H262 110.2 no
N14 C26 H263 110.8 no
H261 C26 H263 112.7 no
H262 C26 H263 106.0 no
N15 C27 H271 108.9 no
N15 C27 H272 116.6 no
H271 C27 H272 110.3 no
N15 C27 H273 107.2 no
H271 C27 H273 102.8 no
H272 C27 H273 110.1 no
N15 C28 H281 107.8 no
N15 C28 H282 109.5 no
H281 C28 H282 109.2 no
N15 C28 H283 110.6 no
H281 C28 H283 113.0 no
H282 C28 H283 106.7 no
C1 O1 Zr1 120.2(2) yes
C2 O2 Zr1 119.1(2) yes
C3 O5 Zr1 119.1(3) yes
C4 O6 Zr1 119.9(3) yes
C5 O9 Zr1 119.2(3) yes
C6 O10 Zr1 121.7(3) yes
C7 O13 Zr1 122.7(2) yes
C8 O14 Zr1 120.1(2) yes
O14 Zr1 O9 121.14(12) yes
O14 Zr1 O5 148.28(11) yes
O9 Zr1 O5 76.63(13) yes
O14 Zr1 O2 76.81(11) yes
O9 Zr1 O2 134.59(11) yes
O5 Zr1 O2 72.80(11) yes
O14 Zr1 O6 135.43(11) yes
O9 Zr1 O6 74.69(11) yes
O5 Zr1 O6 71.72(11) yes
O2 Zr1 O6 124.01(11) yes
O14 Zr1 O1 78.64(12) yes
O9 Zr1 O1 147.03(11) yes
O5 Zr1 O1 100.14(12) yes
O2 Zr1 O1 72.11(10) yes
O6 Zr1 O1 73.23(11) yes
O14 Zr1 O13 70.72(10) yes
O9 Zr1 O13 76.10(12) yes
O5 Zr1 O13 140.94(11) yes
O2 Zr1 O13 144.76(11) yes
O6 Zr1 O13 74.46(11) yes
O14 Zr1 O10 74.46(12) yes
O9 Zr1 O10 71.09(11) yes
O5 Zr1 O10 89.31(13) yes
O2 Zr1 O10 75.74(11) yes
O6 Zr1 O10 143.90(11) yes
O1 Zr1 O13 88.15(12) yes
O1 Zr1 O10 141.85(11) yes
O13 Zr1 O10 107.48(13) yes

loop_
_geom_bond_atom_site_label_1
_geom_bond_atom_site_label_2
_geom_bond_distance
_geom_bond_publ_flag
N1 C9 1.335(5) yes
N1 H11 0.859 no
N1 H12 0.854 no
N2 C9 1.340(5) yes
N2 H21 0.859 no
N2 H22 0.854 no
N3 C9 1.329(6) yes
N3 C10 1.494(5) yes
N3 C11 1.484(6) yes
N3 C120 1.489(5) yes
N3 C130 1.446(6) yes
N4 C14 1.331(5) yes
N4 H41 0.863 no
N4 H42 0.847 no
N4 H43 0.859 no
N4 H44 0.869 no
N5 C14 1.342(5) yes
N5 H51 0.847 no
N5 H52 0.847 no
N5 H53 0.858 no
N5 H54 0.853 no
N6 C14 1.297(6) yes
N6 C15 1.464(7) yes
N6 C16 1.471(7) yes
N7 C14 1.412(6) yes
N7 C17 1.431(7) yes
N7 C18 1.455(8) yes
N8 C19 1.332(5) yes
N8 H81 0.859 no
N8 H82 0.864 no
N8 H83 0.853 no
N8 H84 0.858 no
N9 C19 1.328(5) yes
N9 H91 0.859 no
N9 H92 0.858 no
N9 H93 0.858 no
N9 H94 0.867 no
N10 C19 1.344(5) yes
N10 C20 1.489(5) yes
N10 C21 1.518(5) yes
N10 C22 1.539(6) yes
N10 C23 1.487(5) yes
N12 C24 1.335(6) yes
N12 H121 0.851 no
N12 H122 0.872 no
N12 H123 0.853 no
N12 H124 0.870 no
N13 C24 1.333(5) yes
N13 H131 0.852 no
N13 H132 0.843 no
N13 H133 0.851 no
N13 H134 0.840 no
N14 C24 1.375(5) yes
N14 C25 1.449(6) yes
N14 C26 1.454(6) yes
N15 C24 1.308(5) yes
N15 C27 1.453(7) yes
N15 C28 1.455(6) yes
C1 C2 1.557(5) yes
C1 O1 1.277(5) yes
C1 O3 1.228(5) yes
C2 O2 1.274(5) yes
C2 O4 1.234(5) yes
C3 C4 1.557(5) yes
C3 O5 1.280(5) yes
C3 O7 1.226(5) yes
C4 O6 1.272(5) yes
C4 O8 1.236(5) yes
C5 C6 1.548(6) yes
C5 O9 1.270(5) yes
C5 O11 1.238(5) yes
C6 O10 1.284(5) yes
C6 O12 1.229(5) yes
C7 C8 1.550(5) yes
C7 O13 1.280(5) yes
C7 O15 1.230(5) yes
C8 O14 1.270(5) yes
C8 O16 1.236(5) yes
C10 H101 0.930 no
C10 H102 0.929 no
C10 H103 0.931 no
C11 H111 0.929 no
C11 H112 0.929 no
C11 H113 0.931 no
C120 H1201 0.930 no
C120 H1202 0.929 no
C120 H1203 0.931 no
C130 H1301 0.929 no
C130 H1302 0.930 no
C130 H1303 0.931 no
C15 H151 0.991 no
C15 H152 1.097 no
C15 H153 0.797 no
C16 H161 0.993 no
C16 H162 0.929 no
C16 H163 0.820 no
C17 H171 1.023 no
C17 H172 1.074 no
C17 H173 0.778 no
C18 H181 0.972 no
C18 H182 0.943 no
C18 H183 0.808 no
C20 H201 0.911 no
C20 H202 0.913 no
C20 H203 0.976 no
C21 H211 0.908 no
C21 H212 0.892 no
C21 H213 0.932 no
C22 H221 0.918 no
C22 H222 0.903 no
C22 H223 0.978 no
C23 H231 0.908 no
C23 H232 0.895 no
C23 H233 0.932 no
C25 H251 0.931 no
C25 H252 0.875 no
C25 H253 0.980 no
C26 H261 0.902 no
C26 H262 0.958 no
C26 H263 0.939 no
C27 H271 0.933 no
C27 H272 0.871 no
C27 H273 0.976 no
C28 H281 0.911 no
C28 H282 0.969 no
C28 H283 0.920 no
O1 Zr1 2.193(3) yes
O2 Zr1 2.196(3) yes
O5 Zr1 2.199(3) yes
O6 Zr1 2.195(3) yes
O9 Zr1 2.243(3) yes
O10 Zr1 2.156(3) yes
O13 Zr1 2.159(3) yes
O14 Zr1 2.246(3) yes

loop_
_geom_hbond_atom_site_label_D
_geom_hbond_atom_site_label_H
_geom_hbond_atom_site_label_A
_geom_hbond_site_symmetry_A
_geom_hbond_angle_DHA
_geom_hbond_distance_DH
_geom_hbond_distance_HA
_geom_hbond_distance_DA
_geom_hbond_publ_flag
N13 H131 O3 2_656 170.11(16) 0.852 2.003 2.846(8) yes
N13 H132 O8 1_545 152.58(15) 0.843 2.117 2.891(8) yes
N13 H133 O3 2_656 157.13(16) 0.851 2.043 2.846(8) yes
N13 H134 O8 1_545 158.74(14) 0.840 2.092 2.891(8) yes
N12 H121 O4 2_656 159.06(16) 0.851 2.016 2.828(8) yes
N12 H122 O7 . 159.84(14) 0.872 2.101 2.935(8) yes
N12 H123 O4 2_656 164.26(15) 0.853 1.997 2.828(8) yes
N12 H124 O7 . 155.12(15) 0.870 2.122 2.935(8) yes
N9 H91 O7 1_655 157.28(15) 0.859 2.053 2.864(8) yes
N9 H92 O3 . 158.96(14) 0.858 2.075 2.892(8) yes
N9 H93 O7 1_655 174.85(14) 0.858 2.008 2.864(8) yes
N9 H94 O3 . 149.80(14) 0.867 2.110 2.892(8) yes
N8 H81 O8 1_655 152.16(16) 0.859 1.984 2.772(8) yes
N8 H82 O4 1_565 154.67(14) 0.864 2.077 2.881(8) yes
N8 H83 O4 1_565 155.44(14) 0.853 2.083 2.881(8) yes
N8 H84 O8 1_655 169.99(14) 0.858 1.923 2.772(8) yes
N2 H21 O15 2_665 147.08(16) 0.859 2.112 2.871(8) yes
N2 H22 O12 2_655 162.38(15) 0.854 1.984 2.809(8) yes
N1 H11 O16 2_755 152.98(14) 0.859 2.058 2.850(8) yes
N1 H12 O11 2_655 147.20(13) 0.854 2.211 2.965(8) yes
N1 H12 O12 2_655 138.94(11) 0.854 2.443 3.137(8) yes
N5 H51 O12 1_565 145.87(13) 0.847 2.205 2.945(8) yes
N5 H52 O16 2_765 147.71(14) 0.847 2.180 2.930(8) yes
N4 H41 O11 1_655 158.15(14) 0.863 2.057 2.876(8) yes
N4 H42 O15 2_765 141.50(16) 0.847 2.095 2.808(8) yes
N5 H53 O16 2_765 175.13(14) 0.858 2.074 2.930(8) yes
N5 H54 O12 1_565 161.60(14) 0.853 2.123 2.945(8) yes
N4 H43 O15 2_765 165.81(16) 0.859 1.967 2.808(8) yes
N4 H44 O11 1_655 150.73(15) 0.869 2.087 2.876(8) yes
C16 H162 O10 1_565 135.2(7) 0.929 2.565 3.290(8) yes
C15 H171 O11 1_655 147.8(7) 0.853 2.567 3.321(8) yes
C17 H171 O11 1_655 171.7(3) 1.023 2.567 3.583(8) yes
C15 H151 O11 1_655 174.4(6) 0.991 2.333 3.321(8) yes
C21 H211 O3 . 169.4(4) 0.908 2.468 3.364(8) yes
C23 H211 O3 . 141.3(3) 1.065 2.468 3.365(8) yes
C21 H231 O3 . 157.2(4) 0.951 2.467 3.364(8) yes
C23 H231 O3 . 170.0(4) 0.908 2.467 3.365(8) yes
C23 H233 O17 . 157.6(4) 0.932 2.318 3.199(8) yes
C26 H281 C9 2_655 169.2(3) 1.133 2.542 3.660(8) yes
C28 H281 C9 2_655 156.1(5) 0.911 2.542 3.395(8) yes
C28 H282 O17 1_545 124.6(5) 0.969 2.222 2.885(8) yes
C25 H271 O7 . 149.3(4) 1.151 2.346 3.387(8) yes
C27 H271 O7 . 171.7(3) 0.933 2.346 3.272(8) yes
C25 H251 O7 . 166.0(5) 0.931 2.476 3.387(8) yes
C27 H251 O7 . 131.9(4) 1.050 2.476 3.272(8) yes
C11 H1302 O13 2_665 153.2(5) 0.780 2.566 3.281(8) yes
C130 H1302 O13 2_665 161.1(4) 0.930 2.566 3.459(8) yes
C130 H1303 C130 2_665 129.8(2) 0.931 2.555 3.231(8) yes

loop_
_oxford_twin_element_scale_factors
0.891(3)
0.109(3)
